data_7031075
loop_
_publ_author_name
'Sivanesan, Dharmalingam'
'Kannan, Sethuraman'
'Thangadurai, Thangaian Daniel'
'Jung, Kwang-Deog'
'Yoon, Sungho'

_publ_section_title
;
 Water is a key factor to alter the structure and electrochemical
 properties of carboxylate-bridged dimanganese(ii) complexes.
;
_journal_issue 30
_journal_name_full 'Dalton transactions (Cambridge, England : 2003)'
_journal_page_first 11465
_journal_page_last 11469
_journal_paper_doi 10.1039/c4dt00520a
_journal_volume 43
_journal_year 2014
_chemical_formula_sum 'C46 H50 F4 Mn O12'
_chemical_formula_weight 925.80
_chemical_name_systematic
; 
 ? 
;
_space_group_IT_number 2
_symmetry_cell_setting triclinic
_symmetry_space_group_name_Hall '-P 1'
_symmetry_space_group_name_H-M 'P -1'
_atom_sites_solution_hydrogens geom
_atom_sites_solution_primary direct
_atom_sites_solution_secondary difmap
_audit_creation_method SHELXL-97
_cell_angle_alpha 109.2440(10)
_cell_angle_beta 90.1040(10)
_cell_angle_gamma 100.7220(10)
_cell_formula_units_Z 2
_cell_length_a 11.3219(2)
_cell_length_b 13.7116(2)
_cell_length_c 15.3645(3)
_cell_measurement_reflns_used 9935
_cell_measurement_temperature 296(2)
_cell_measurement_theta_max 28.34
_cell_measurement_theta_min 2.37
_cell_volume 2207.48(7)
_computing_structure_refinement 'SHELXL-97 (Sheldrick, 1997)'
_computing_structure_solution 'SHELXS-97 (Sheldrick, 1990)'
_diffrn_ambient_temperature 296(2)
_diffrn_measured_fraction_theta_full 0.984
_diffrn_measured_fraction_theta_max 0.984
_diffrn_radiation_monochromator graphite
_diffrn_radiation_source 'fine-focus sealed tube'
_diffrn_radiation_type MoK\a
_diffrn_radiation_wavelength 0.71073
_diffrn_reflns_av_R_equivalents 0.0142
_diffrn_reflns_av_sigmaI/netI 0.0165
_diffrn_reflns_limit_h_max 15
_diffrn_reflns_limit_h_min -15
_diffrn_reflns_limit_k_max 18
_diffrn_reflns_limit_k_min -18
_diffrn_reflns_limit_l_max 20
_diffrn_reflns_limit_l_min -20
_diffrn_reflns_number 39434
_diffrn_reflns_theta_full 28.38
_diffrn_reflns_theta_max 28.38
_diffrn_reflns_theta_min 1.60
_exptl_absorpt_coefficient_mu 0.378
_exptl_absorpt_correction_T_max 0.96
_exptl_absorpt_correction_T_min 0.88
_exptl_absorpt_correction_type multi-scan
_exptl_absorpt_process_details 'SADABS V2012/1 (Bruker AXS Inc.)'
_exptl_crystal_colour colourless
_exptl_crystal_density_diffrn 1.393
_exptl_crystal_density_method 'not measured'
_exptl_crystal_description rod
_exptl_crystal_F_000 966
_exptl_crystal_size_max 0.40
_exptl_crystal_size_mid 0.18
_exptl_crystal_size_min 0.12
_refine_diff_density_max 1.541
_refine_diff_density_min -0.614
_refine_diff_density_rms 0.067
_refine_ls_extinction_method none
_refine_ls_goodness_of_fit_ref 1.037
_refine_ls_hydrogen_treatment mixed
_refine_ls_matrix_type full
_refine_ls_number_parameters 601
_refine_ls_number_reflns 10882
_refine_ls_number_restraints 0
_refine_ls_restrained_S_all 1.037
_refine_ls_R_factor_all 0.0519
_refine_ls_R_factor_gt 0.0443
_refine_ls_shift/su_max 0.000
_refine_ls_shift/su_mean 0.000
_refine_ls_structure_factor_coef Fsqd
_refine_ls_weighting_details 'calc w=1/[\s^2^(Fo^2^)+(0.0736P)^2^+1.5798P] where P=(Fo^2^+2Fc^2^)/3'
_refine_ls_weighting_scheme calc
_refine_ls_wR_factor_gt 0.1256
_refine_ls_wR_factor_ref 0.1324
_reflns_number_gt 9375
_reflns_number_total 10882
_reflns_threshold_expression >2sigma(I)
_cod_data_source_file c4dt00520a2.cif
_cod_data_source_block yjp124_0m
_cod_depositor_comments
;
The following automatic conversions were performed:

'_symmetry_cell_setting' value 'Triclinic' changed to 'triclinic'
according to
/usr/data/users/saulius/crontab/automatic-downloads/rss-feeds/RSC/lib/dictionaries/cif_core.dic
dictionary named 'cif_core.dic' version 2.4.2 from 2011-04-26.

Automatic conversion script
Id: cif_fix_values 2281 2013-09-26 08:29:07Z andrius 

 Adding full bibliography for 7031073--7031075.cif.
;
_cod_original_sg_symbol_H-M 'P-1 '
_cod_database_code 7031075

loop_
_symmetry_equiv_pos_as_xyz
'x, y, z'
'-x, -y, -z'

loop_
_atom_site_label
_atom_site_type_symbol
_atom_site_fract_x
_atom_site_fract_y
_atom_site_fract_z
_atom_site_U_iso_or_equiv
_atom_site_adp_type
_atom_site_occupancy
_atom_site_symmetry_multiplicity
_atom_site_calc_flag
_atom_site_refinement_flags
Mn1 Mn 0.0000 0.5000 0.0000 0.01639(9) Uani 1 2 d S
Mn2 Mn 0.5000 0.5000 0.0000 0.01710(9) Uani 1 2 d S
O6 O 0.04151(11) 0.65039(9) 0.10960(8) 0.0220(2) Uani 1 1 d .
H1 H -0.0091 0.6528 0.1479 0.033 Uiso 1 1 calc R
O7 O -0.15302(11) 0.45449(10) 0.07699(8) 0.0216(2) Uani 1 1 d .
H2 H -0.1542 0.5027 0.1256 0.032 Uiso 1 1 calc R
O4 O 0.29134(11) 0.53305(9) 0.21835(8) 0.0225(2) Uani 1 1 d .
O5 O 0.12818(11) 0.43494(10) 0.06422(9) 0.0242(3) Uani 1 1 d .
H3 H 0.1012 0.3724 0.0554 0.036 Uiso 1 1 calc R
O3 O 0.25937(11) 0.67822(9) 0.19525(8) 0.0215(2) Uani 1 1 d .
O2 O 0.87778(11) 0.62513(10) 0.23612(8) 0.0241(3) Uani 1 1 d .
O10 O 0.49418(11) 0.48243(10) 0.13530(8) 0.0240(3) Uani 1 1 d .
H4 H 0.5503 0.5242 0.1694 0.036 Uiso 1 1 calc R
O9 O 0.37976(11) 0.61813(10) 0.03750(9) 0.0237(3) Uani 1 1 d .
H5 H 0.4144 0.6731 0.0310 0.036 Uiso 1 1 calc R
O8 O 0.66516(12) 0.61894(10) 0.04306(9) 0.0255(3) Uani 1 1 d .
H50 H 0.6839 0.6300 0.0975 0.038 Uiso 1 1 calc R
O1 O 0.68773(11) 0.63784(11) 0.21792(8) 0.0276(3) Uani 1 1 d .
F1 F 0.45406(13) 0.24344(10) 0.27242(9) 0.0435(3) Uani 1 1 d .
C2 C 0.77780(14) 0.71142(13) 0.36906(11) 0.0173(3) Uani 1 1 d .
C1 C 0.78320(14) 0.65379(12) 0.26666(11) 0.0170(3) Uani 1 1 d .
C3 C 0.69625(15) 0.66444(13) 0.41931(11) 0.0198(3) Uani 1 1 d .
C7 C 0.84179(15) 0.81551(13) 0.41029(11) 0.0208(3) Uani 1 1 d .
C20 C 0.27576(14) 0.62650(13) 0.24731(11) 0.0183(3) Uani 1 1 d .
F3 F -0.08870(13) 0.22560(10) 0.27033(11) 0.0458(3) Uani 1 1 d .
C21 C 0.27446(14) 0.68093(13) 0.35085(11) 0.0196(3) Uani 1 1 d .
C8 C 0.92611(15) 0.86909(13) 0.35844(11) 0.0204(3) Uani 1 1 d .
C14 C 0.63155(15) 0.55298(13) 0.37875(11) 0.0204(3) Uani 1 1 d .
C15 C 0.69607(16) 0.47234(14) 0.34547(12) 0.0241(3) Uani 1 1 d .
H6 H 0.7797 0.4889 0.3471 0.029 Uiso 1 1 calc R
C22 C 0.33937(16) 0.78449(14) 0.39289(12) 0.0242(3) Uani 1 1 d .
C13 C 1.03369(16) 0.83659(13) 0.33015(12) 0.0238(3) Uani 1 1 d .
H7 H 1.0536 0.7805 0.3443 0.029 Uiso 1 1 calc R
C28 C 0.14042(17) 0.44440(16) 0.40756(13) 0.0282(4) Uani 1 1 d .
H8 H 0.1960 0.4613 0.4575 0.034 Uiso 1 1 calc R
C26 C 0.20628(15) 0.62806(14) 0.40455(12) 0.0232(3) Uani 1 1 d .
F2 F 1.15582(14) 1.01878(11) 0.21350(10) 0.0497(4) Uani 1 1 d .
C32 C 0.04764(15) 0.49273(14) 0.29145(12) 0.0232(3) Uani 1 1 d .
H9 H 0.0407 0.5422 0.2634 0.028 Uiso 1 1 calc R
C5 C 0.74052(19) 0.82559(16) 0.55065(13) 0.0307(4) Uani 1 1 d .
H10A H 0.7278 0.8637 0.6111 0.037 Uiso 1 1 calc R
C19 C 0.50610(16) 0.52711(15) 0.37501(13) 0.0251(3) Uani 1 1 d .
H11 H 0.4623 0.5802 0.3977 0.030 Uiso 1 1 calc R
C17 C 0.51304(18) 0.34568(15) 0.30712(13) 0.0289(4) Uani 1 1 d .
C33 C 0.42088(15) 0.84378(14) 0.34346(12) 0.0229(3) Uani 1 1 d .
C16 C 0.63706(18) 0.36751(15) 0.30991(13) 0.0290(4) Uani 1 1 d .
H12 H 0.6801 0.3137 0.2886 0.035 Uiso 1 1 calc R
C27 C 0.13162(15) 0.51979(14) 0.36596(12) 0.0217(3) Uani 1 1 d .
C4 C 0.67808(17) 0.72272(15) 0.50993(12) 0.0269(4) Uani 1 1 d .
H13 H 0.6236 0.6923 0.5434 0.032 Uiso 1 1 calc R
C18 C 0.44567(17) 0.42282(16) 0.33769(14) 0.0301(4) Uani 1 1 d .
H14 H 0.3619 0.4057 0.3335 0.036 Uiso 1 1 calc R
C34 C 0.50956(16) 0.80022(14) 0.28996(13) 0.0265(4) Uani 1 1 d .
H15 H 0.5158 0.7313 0.2824 0.032 Uiso 1 1 calc R
C31 C -0.02589(16) 0.39354(15) 0.25821(13) 0.0268(4) Uani 1 1 d .
H16 H -0.0814 0.3757 0.2081 0.032 Uiso 1 1 calc R
F4 F 0.65482(14) 1.01762(11) 0.21973(11) 0.0513(4) Uani 1 1 d .
C12 C 1.11141(17) 0.88652(14) 0.28126(13) 0.0286(4) Uani 1 1 d .
H17 H 1.1830 0.8646 0.2624 0.034 Uiso 1 1 calc R
C38 C 0.41379(17) 0.94800(14) 0.35496(13) 0.0283(4) Uani 1 1 d .
H18 H 0.3561 0.9785 0.3915 0.034 Uiso 1 1 calc R
C6 C 0.82179(18) 0.87153(15) 0.50137(13) 0.0278(4) Uani 1 1 d .
H19A H 0.8636 0.9404 0.5291 0.033 Uiso 1 1 calc R
C30 C -0.01432(17) 0.32224(15) 0.30169(15) 0.0300(4) Uani 1 1 d .
C29 C 0.06738(18) 0.34472(16) 0.37543(15) 0.0326(4) Uani 1 1 d .
H20 H 0.0735 0.2946 0.4030 0.039 Uiso 1 1 calc R
C35 C 0.58831(18) 0.85781(16) 0.24797(15) 0.0331(4) Uani 1 1 d .
H21 H 0.6474 0.8285 0.2123 0.040 Uiso 1 1 calc R
C9 C 0.89882(17) 0.95458(14) 0.33794(14) 0.0285(4) Uani 1 1 d .
H22A H 0.8282 0.9780 0.3574 0.034 Uiso 1 1 calc R
C37 C 0.49155(19) 1.00664(15) 0.31261(14) 0.0325(4) Uani 1 1 d .
H23 H 0.4859 1.0756 0.3195 0.039 Uiso 1 1 calc R
C25 C 0.2034(2) 0.68075(17) 0.49926(13) 0.0344(4) Uani 1 1 d .
H24 H 0.1592 0.6463 0.5353 0.041 Uiso 1 1 calc R
C24 C 0.2653(2) 0.78343(19) 0.54016(14) 0.0429(5) Uani 1 1 d .
H25 H 0.2614 0.8180 0.6030 0.052 Uiso 1 1 calc R
C11 C 1.07966(19) 0.96925(15) 0.26156(13) 0.0320(4) Uani 1 1 d .
C23 C 0.3327(2) 0.83430(17) 0.48775(13) 0.0362(5) Uani 1 1 d .
H26 H 0.3745 0.9031 0.5159 0.043 Uiso 1 1 calc R
C10 C 0.9756(2) 1.00536(16) 0.28882(15) 0.0352(4) Uani 1 1 d .
H27A H 0.9571 1.0621 0.2748 0.042 Uiso 1 1 calc R
C36 C 0.57688(18) 0.96006(16) 0.26040(15) 0.0337(4) Uani 1 1 d .
O11 O 0.44077(15) 0.81198(13) 1.02471(12) 0.0436(4) Uani 1 1 d .
C42 C 0.3587(3) 0.87032(19) 1.08085(16) 0.0461(6) Uani 1 1 d .
H28A H 0.3932 0.9451 1.1036 0.055 Uiso 1 1 calc R
H29B H 0.3396 0.8469 1.1332 0.055 Uiso 1 1 calc R
C41 C 0.2492(3) 0.8483(3) 1.0186(2) 0.0590(7) Uani 1 1 d .
H30A H 0.2074 0.9069 1.0365 0.071 Uiso 1 1 calc R
H31B H 0.1943 0.7850 1.0188 0.071 Uiso 1 1 calc R
C39 C 0.4164(3) 0.8063(3) 0.9315(2) 0.0692(9) Uani 1 1 d .
H32A H 0.4156 0.7356 0.8894 0.083 Uiso 1 1 calc R
H33B H 0.4782 0.8549 0.9146 0.083 Uiso 1 1 calc R
C40 C 0.2988(4) 0.8340(4) 0.9260(2) 0.0913(13) Uani 1 1 d .
H34A H 0.2457 0.7784 0.8783 0.110 Uiso 1 1 calc R
H35B H 0.3072 0.8987 0.9117 0.110 Uiso 1 1 calc R
H36 H 0.113(3) 0.668(2) 0.1409(19) 0.045(7) Uiso 1 1 d .
H37 H 0.178(2) 0.472(2) 0.1156(18) 0.037(6) Uiso 1 1 d .
H38B H 0.429(3) 0.492(2) 0.165(2) 0.052(8) Uiso 1 1 d .
H39 H -0.222(3) 0.433(2) 0.048(2) 0.054(8) Uiso 1 1 d .
C44 C 0.7490(4) 0.8369(5) 0.9404(4) 0.1122(18) Uani 1 1 d .
H44A H 0.6799 0.7884 0.9494 0.135 Uiso 1 1 calc R
H44B H 0.7212 0.8839 0.9132 0.135 Uiso 1 1 calc R
O12 O 0.9202(2) 0.76634(16) 0.94456(16) 0.0633(5) Uani 1 1 d .
H40C H 0.346(2) 0.6303(19) 0.0870(18) 0.035(6) Uiso 1 1 d .
C46 C 0.8229(6) 0.8980(5) 1.0303(3) 0.141(3) Uani 1 1 d .
H46A H 0.8643 0.9662 1.0293 0.169 Uiso 1 1 calc R
H46B H 0.7717 0.9087 1.0818 0.169 Uiso 1 1 calc R
C43 C 0.8318(5) 0.7817(3) 0.8840(3) 0.0906(13) Uani 1 1 d .
H43A H 0.8716 0.8221 0.8473 0.109 Uiso 1 1 calc R
H43B H 0.7894 0.7141 0.8424 0.109 Uiso 1 1 calc R
C45 C 0.9064(3) 0.8366(2) 1.0382(2) 0.0702(9) Uani 1 1 d .
H45A H 0.8773 0.7955 1.0773 0.084 Uiso 1 1 calc R
H45B H 0.9832 0.8815 1.0654 0.084 Uiso 1 1 calc R
H49D H 0.735(4) 0.601(3) 0.008(3) 0.103(14) Uiso 1 1 d .

loop_
_atom_site_aniso_label
_atom_site_aniso_U_11
_atom_site_aniso_U_22
_atom_site_aniso_U_33
_atom_site_aniso_U_23
_atom_site_aniso_U_13
_atom_site_aniso_U_12
Mn1 0.01467(16) 0.01919(16) 0.01413(16) 0.00350(12) 0.00204(12) 0.00433(12)
Mn2 0.01479(16) 0.02183(17) 0.01467(16) 0.00545(13) 0.00142(12) 0.00482(12)
O6 0.0193(6) 0.0247(6) 0.0184(6) 0.0020(5) 0.0016(5) 0.0050(5)
O7 0.0201(6) 0.0245(6) 0.0185(6) 0.0046(5) 0.0040(5) 0.0051(5)
O4 0.0214(6) 0.0234(6) 0.0215(6) 0.0052(5) 0.0051(5) 0.0063(5)
O5 0.0246(6) 0.0240(6) 0.0226(6) 0.0074(5) -0.0036(5) 0.0027(5)
O3 0.0197(6) 0.0266(6) 0.0185(5) 0.0082(5) -0.0001(4) 0.0043(5)
O2 0.0194(6) 0.0307(6) 0.0192(6) 0.0020(5) 0.0042(5) 0.0094(5)
O10 0.0199(6) 0.0345(7) 0.0181(6) 0.0085(5) 0.0030(5) 0.0069(5)
O9 0.0254(6) 0.0251(6) 0.0225(6) 0.0085(5) 0.0082(5) 0.0087(5)
O8 0.0252(6) 0.0287(6) 0.0198(6) 0.0072(5) -0.0029(5) 0.0008(5)
O1 0.0208(6) 0.0418(7) 0.0168(6) 0.0039(5) -0.0019(5) 0.0087(5)
F1 0.0506(8) 0.0281(6) 0.0446(7) 0.0105(5) 0.0067(6) -0.0068(5)
C2 0.0154(7) 0.0224(7) 0.0141(7) 0.0040(6) 0.0013(5) 0.0075(6)
C1 0.0178(7) 0.0184(7) 0.0148(7) 0.0054(6) 0.0021(6) 0.0038(6)
C3 0.0189(7) 0.0252(8) 0.0170(7) 0.0069(6) 0.0030(6) 0.0087(6)
C7 0.0203(8) 0.0239(8) 0.0172(7) 0.0039(6) 0.0012(6) 0.0069(6)
C20 0.0110(6) 0.0250(8) 0.0175(7) 0.0055(6) 0.0017(5) 0.0033(6)
F3 0.0431(7) 0.0308(6) 0.0644(9) 0.0224(6) -0.0040(6) -0.0022(5)
C21 0.0173(7) 0.0270(8) 0.0151(7) 0.0055(6) 0.0017(6) 0.0084(6)
C8 0.0206(8) 0.0184(7) 0.0175(7) 0.0006(6) -0.0019(6) 0.0023(6)
C14 0.0221(8) 0.0254(8) 0.0164(7) 0.0094(6) 0.0044(6) 0.0068(6)
C15 0.0220(8) 0.0284(8) 0.0228(8) 0.0079(7) 0.0044(6) 0.0081(7)
C22 0.0233(8) 0.0279(8) 0.0197(8) 0.0051(7) 0.0002(6) 0.0060(7)
C13 0.0223(8) 0.0211(8) 0.0247(8) 0.0030(6) 0.0013(7) 0.0047(6)
C28 0.0251(9) 0.0410(10) 0.0256(9) 0.0182(8) 0.0050(7) 0.0109(8)
C26 0.0207(8) 0.0307(9) 0.0193(8) 0.0082(7) 0.0036(6) 0.0078(7)
F2 0.0607(9) 0.0435(7) 0.0417(7) 0.0187(6) 0.0169(7) -0.0057(6)
C32 0.0186(8) 0.0282(8) 0.0279(8) 0.0142(7) 0.0041(6) 0.0083(6)
C5 0.0395(10) 0.0324(9) 0.0169(8) 0.0011(7) 0.0079(7) 0.0125(8)
C19 0.0223(8) 0.0320(9) 0.0266(9) 0.0150(7) 0.0066(7) 0.0092(7)
C17 0.0354(10) 0.0261(9) 0.0246(9) 0.0119(7) 0.0039(7) -0.0013(7)
C33 0.0194(8) 0.0250(8) 0.0203(8) 0.0036(6) -0.0038(6) 0.0022(6)
C16 0.0339(10) 0.0269(9) 0.0275(9) 0.0088(7) 0.0071(7) 0.0100(7)
C27 0.0179(7) 0.0296(8) 0.0212(8) 0.0111(7) 0.0075(6) 0.0089(6)
C4 0.0314(9) 0.0324(9) 0.0193(8) 0.0090(7) 0.0091(7) 0.0114(7)
C18 0.0227(8) 0.0387(10) 0.0313(9) 0.0183(8) 0.0046(7) 0.0003(7)
C34 0.0199(8) 0.0264(8) 0.0319(9) 0.0083(7) -0.0009(7) 0.0045(6)
C31 0.0204(8) 0.0320(9) 0.0314(9) 0.0142(8) 0.0013(7) 0.0066(7)
F4 0.0500(8) 0.0450(8) 0.0626(9) 0.0286(7) 0.0169(7) -0.0009(6)
C12 0.0253(9) 0.0261(8) 0.0260(9) -0.0004(7) 0.0039(7) 0.0011(7)
C38 0.0279(9) 0.0253(8) 0.0268(9) 0.0020(7) -0.0023(7) 0.0059(7)
C6 0.0320(9) 0.0246(8) 0.0206(8) -0.0011(7) 0.0013(7) 0.0059(7)
C30 0.0257(9) 0.0265(9) 0.0404(11) 0.0142(8) 0.0069(8) 0.0058(7)
C29 0.0323(10) 0.0369(10) 0.0396(11) 0.0247(9) 0.0071(8) 0.0115(8)
C35 0.0238(9) 0.0360(10) 0.0402(11) 0.0134(9) 0.0066(8) 0.0061(8)
C9 0.0277(9) 0.0255(8) 0.0311(9) 0.0065(7) 0.0000(7) 0.0081(7)
C37 0.0358(10) 0.0240(8) 0.0345(10) 0.0080(8) -0.0044(8) 0.0016(7)
C25 0.0396(11) 0.0424(11) 0.0196(9) 0.0095(8) 0.0090(8) 0.0060(9)
C24 0.0554(14) 0.0466(12) 0.0171(9) 0.0011(8) 0.0065(9) 0.0039(10)
C11 0.0382(10) 0.0277(9) 0.0232(9) 0.0058(7) 0.0037(8) -0.0055(8)
C23 0.0435(12) 0.0346(10) 0.0199(9) -0.0011(8) -0.0008(8) 0.0011(9)
C10 0.0446(12) 0.0268(9) 0.0364(11) 0.0141(8) -0.0007(9) 0.0064(8)
C36 0.0291(10) 0.0339(10) 0.0365(10) 0.0147(8) 0.0002(8) -0.0028(8)
O11 0.0429(9) 0.0458(9) 0.0484(10) 0.0233(8) 0.0090(7) 0.0106(7)
C42 0.0658(16) 0.0366(11) 0.0342(11) 0.0071(9) 0.0053(11) 0.0150(11)
C41 0.0536(16) 0.0630(17) 0.0643(18) 0.0214(14) 0.0084(14) 0.0211(13)
C39 0.095(2) 0.088(2) 0.0480(16) 0.0417(16) 0.0334(16) 0.0397(19)
C40 0.079(2) 0.155(4) 0.0496(18) 0.045(2) -0.0074(17) 0.028(3)
C44 0.071(2) 0.193(6) 0.125(4) 0.108(4) 0.019(3) 0.053(3)
O12 0.0686(13) 0.0529(11) 0.0710(14) 0.0210(10) 0.0053(11) 0.0181(10)
C46 0.206(6) 0.167(5) 0.078(3) 0.020(3) 0.018(4) 0.143(5)
C43 0.149(4) 0.071(2) 0.076(2) 0.0385(19) -0.002(2) 0.055(3)
C45 0.089(2) 0.0383(14) 0.069(2) 0.0042(13) -0.0096(18) 0.0040(14)

loop_
_atom_type_symbol
_atom_type_description
_atom_type_scat_dispersion_real
_atom_type_scat_dispersion_imag
_atom_type_scat_source
C C 0.0033 0.0016 'International Tables Vol C Tables 4.2.6.8 and 6.1.1.4'
H H 0.0000 0.0000 'International Tables Vol C Tables 4.2.6.8 and 6.1.1.4'
O O 0.0106 0.0060 'International Tables Vol C Tables 4.2.6.8 and 6.1.1.4'
F F 0.0171 0.0103 'International Tables Vol C Tables 4.2.6.8 and 6.1.1.4'
Mn Mn 0.3368 0.7283 'International Tables Vol C Tables 4.2.6.8 and 6.1.1.4'

loop_
_geom_angle_atom_site_label_1
_geom_angle_atom_site_label_2
_geom_angle_atom_site_label_3
_geom_angle
_geom_angle_site_symmetry_1
_geom_angle_site_symmetry_3
O6 Mn1 O6 180.00(9) 2_565 .
O6 Mn1 O7 88.11(5) 2_565 2_565
O6 Mn1 O7 91.89(5) . 2_565
O6 Mn1 O7 91.89(5) 2_565 .
O6 Mn1 O7 88.11(5) . .
O7 Mn1 O7 179.999(1) 2_565 .
O6 Mn1 O5 91.86(5) 2_565 2_565
O6 Mn1 O5 88.14(5) . 2_565
O7 Mn1 O5 94.19(5) 2_565 2_565
O7 Mn1 O5 85.81(5) . 2_565
O6 Mn1 O5 88.14(5) 2_565 .
O6 Mn1 O5 91.86(5) . .
O7 Mn1 O5 85.81(5) 2_565 .
O7 Mn1 O5 94.19(5) . .
O5 Mn1 O5 180.0 2_565 .
O10 Mn2 O10 179.999(1) . 2_665
O10 Mn2 O8 88.68(5) . 2_665
O10 Mn2 O8 91.32(5) 2_665 2_665
O10 Mn2 O8 91.32(5) . .
O10 Mn2 O8 88.68(5) 2_665 .
O8 Mn2 O8 180.00(6) 2_665 .
O10 Mn2 O9 87.61(5) . 2_665
O10 Mn2 O9 92.39(5) 2_665 2_665
O8 Mn2 O9 93.95(5) 2_665 2_665
O8 Mn2 O9 86.05(5) . 2_665
O10 Mn2 O9 92.39(5) . .
O10 Mn2 O9 87.61(5) 2_665 .
O8 Mn2 O9 86.04(5) 2_665 .
O8 Mn2 O9 93.96(5) . .
O9 Mn2 O9 179.999(1) 2_665 .
C3 C2 C7 120.25(14) . .
C3 C2 C1 118.79(14) . .
C7 C2 C1 120.47(14) . .
O2 C1 O1 124.40(15) . .
O2 C1 C2 120.21(14) . .
O1 C1 C2 115.38(14) . .
C4 C3 C2 119.25(16) . .
C4 C3 C14 119.43(15) . .
C2 C3 C14 121.30(14) . .
C6 C7 C2 119.02(16) . .
C6 C7 C8 119.10(15) . .
C2 C7 C8 121.83(14) . .
O4 C20 O3 123.91(15) . .
O4 C20 C21 118.59(15) . .
O3 C20 C21 117.50(14) . .
C22 C21 C26 120.01(15) . .
C22 C21 C20 120.12(15) . .
C26 C21 C20 119.86(15) . .
C9 C8 C13 118.56(16) . .
C9 C8 C7 119.92(16) . .
C13 C8 C7 121.51(15) . .
C19 C14 C15 118.95(16) . .
C19 C14 C3 120.80(15) . .
C15 C14 C3 120.24(15) . .
C16 C15 C14 120.92(17) . .
C23 C22 C21 118.93(17) . .
C23 C22 C33 117.09(16) . .
C21 C22 C33 123.91(15) . .
C12 C13 C8 121.14(17) . .
C29 C28 C27 121.02(17) . .
C25 C26 C21 118.94(17) . .
C25 C26 C27 117.03(16) . .
C21 C26 C27 123.97(15) . .
C31 C32 C27 121.36(16) . .
C6 C5 C4 120.07(16) . .
C18 C19 C14 120.79(17) . .
F1 C17 C18 118.31(18) . .
F1 C17 C16 118.77(18) . .
C18 C17 C16 122.92(18) . .
C34 C33 C38 118.61(17) . .
C34 C33 C22 121.64(16) . .
C38 C33 C22 119.63(16) . .
C17 C16 C15 118.12(17) . .
C32 C27 C28 118.49(17) . .
C32 C27 C26 121.27(15) . .
C28 C27 C26 120.16(16) . .
C5 C4 C3 120.66(17) . .
C17 C18 C19 118.27(17) . .
C35 C34 C33 121.09(17) . .
C30 C31 C32 118.02(17) . .
C11 C12 C13 118.09(18) . .
C37 C38 C33 121.01(18) . .
C5 C6 C7 120.75(17) . .
F3 C30 C29 119.02(17) . .
F3 C30 C31 117.94(18) . .
C29 C30 C31 123.03(18) . .
C30 C29 C28 118.08(17) . .
C36 C35 C34 118.21(19) . .
C10 C9 C8 121.01(18) . .
C36 C37 C38 118.12(18) . .
C24 C25 C26 120.95(19) . .
C23 C24 C25 119.92(18) . .
F2 C11 C12 118.38(19) . .
F2 C11 C10 118.47(19) . .
C12 C11 C10 123.15(18) . .
C24 C23 C22 121.23(19) . .
C11 C10 C9 118.03(18) . .
F4 C36 C37 118.50(19) . .
F4 C36 C35 118.54(19) . .
C37 C36 C35 122.95(19) . .
C39 O11 C42 107.4(2) . .
O11 C42 C41 105.1(2) . .
C42 C41 C40 103.1(3) . .
O11 C39 C40 107.5(2) . .
C39 C40 C41 106.6(3) . .
C43 C44 C46 103.1(4) . .
C43 O12 C45 106.2(3) . .
C45 C46 C44 106.0(4) . .
C44 C43 O12 108.0(3) . .
C46 C45 O12 107.4(3) . .

loop_
_geom_bond_atom_site_label_1
_geom_bond_atom_site_label_2
_geom_bond_distance
_geom_bond_site_symmetry_2
Mn1 O6 2.1579(12) 2_565
Mn1 O6 2.1579(12) .
Mn1 O7 2.2095(12) 2_565
Mn1 O7 2.2095(12) .
Mn1 O5 2.2209(12) 2_565
Mn1 O5 2.2209(12) .
Mn2 O10 2.1699(12) .
Mn2 O10 2.1699(12) 2_665
Mn2 O8 2.1779(12) 2_665
Mn2 O8 2.1779(12) .
Mn2 O9 2.2398(12) 2_665
Mn2 O9 2.2398(12) .
O4 C20 1.257(2) .
O3 C20 1.265(2) .
O2 C1 1.2483(19) .
O1 C1 1.256(2) .
F1 C17 1.361(2) .
C2 C3 1.404(2) .
C2 C7 1.407(2) .
C2 C1 1.517(2) .
C3 C4 1.396(2) .
C3 C14 1.488(2) .
C7 C6 1.399(2) .
C7 C8 1.488(2) .
C20 C21 1.520(2) .
F3 C30 1.364(2) .
C21 C22 1.407(2) .
C21 C26 1.411(2) .
C8 C9 1.395(2) .
C8 C13 1.396(2) .
C14 C19 1.395(2) .
C14 C15 1.395(2) .
C15 C16 1.391(3) .
C22 C23 1.400(3) .
C22 C33 1.490(3) .
C13 C12 1.387(3) .
C28 C29 1.389(3) .
C28 C27 1.400(2) .
C26 C25 1.399(2) .
C26 C27 1.490(2) .
F2 C11 1.366(2) .
C32 C31 1.387(3) .
C32 C27 1.392(2) .
C5 C6 1.385(3) .
C5 C4 1.388(3) .
C19 C18 1.391(3) .
C17 C18 1.377(3) .
C17 C16 1.378(3) .
C33 C34 1.394(3) .
C33 C38 1.399(3) .
C34 C35 1.382(3) .
C31 C30 1.377(3) .
F4 C36 1.364(2) .
C12 C11 1.373(3) .
C38 C37 1.389(3) .
C30 C29 1.376(3) .
C35 C36 1.382(3) .
C9 C10 1.391(3) .
C37 C36 1.371(3) .
C25 C24 1.384(3) .
C24 C23 1.375(3) .
C11 C10 1.375(3) .
O11 C39 1.432(3) .
O11 C42 1.440(3) .
C42 C41 1.486(4) .
C41 C40 1.496(5) .
C39 C40 1.461(5) .
C44 C43 1.428(6) .
C44 C46 1.510(8) .
O12 C43 1.454(4) .
O12 C45 1.472(4) .
C46 C45 1.408(6) .
